data_1535782
loop_
_publ_author_name
'Murashova, E.V.'
'Velikodnyi, Yu.A.'
'Trunov, V.K.'

_publ_section_title
;
 Crystal structures BaMgP2O7 and PbZnP2O7
;
_journal_name_full 'Zhurnal Neorganicheskoi Khimii'
_journal_page_first 851
_journal_page_last 854
_journal_volume 36
_journal_year 1991
_chemical_formula_sum 'O7 P2 Pb Zn'
_chemical_name_systematic 'Pb Zn P2 O7'
_space_group_IT_number 14
_symmetry_space_group_name_Hall '-P 2yn'
_symmetry_space_group_name_H-M 'P 1 21/n 1'
_cell_angle_alpha 90
_cell_angle_beta 90.02
_cell_angle_gamma 90
_cell_formula_units_Z 4
_cell_length_a 5.113
_cell_length_b 8.294
_cell_length_c 12.847
_cell_volume 544.806
_citation_journal_id_ASTM ZNOKAQ
_cod_data_source_file Murashova_ZNOKAQ_1991_1115.cif
_cod_data_source_block O7P2Pb1Zn1
_cod_original_cell_volume 544.8055
_cod_original_sg_symbol_Hall '-P 2ybc (x-z,y,z)'
_cod_original_formula_sum 'O7 P2 Pb1 Zn1'
_cod_database_code 1535782

loop_
_symmetry_equiv_pos_as_xyz
x,y,z
-x+1/2,y+1/2,-z+1/2
-x,-y,-z
x-1/2,-y-1/2,z-1/2

loop_
_atom_site_label
_atom_site_type_symbol
_atom_site_fract_x
_atom_site_fract_y
_atom_site_fract_z
_atom_site_occupancy
_atom_site_U_iso_or_equiv
Pb1 Pb+2 0.7424 0.1697 0.77947 1 0.0
O7 O-2 0.529 -0.063 0.699 1 0.0
Zn1 Zn+2 0.6702 0.6501 0.3937 1 0.0
O5 O-2 0.063 -0.121 0.739 1 0.0
P2 P+5 0.248 -0.0376 0.6636 1 0.0
O3 O-2 -0.109 -0.336 0.522 1 0.0
O1 O-2 0.302 -0.313 0.415 1 0.0
P1 P+5 0.179 -0.3021 0.5193 1 0.0
O4 O-2 0.31 -0.402 0.602 1 0.0
O6 O-2 0.182 0.138 0.651 1 0.0
O2 O-2 0.215 -0.113 0.552 1 0.0
